data_4348542
loop_
_publ_author_name
'Borrajo-Calleja, Gustavo M'
'de Juli\'an, Eire'
'Bay\'on, Esther'
'D\'iez, Josefina'
'Lastra, Elena'
'Merino, Isabel'
'Gamasa, M. Pilar'

_publ_section_title
;
 Synthesis of Silver(I) and Gold(I) Complexes Containing Enantiopure Pybox
 Ligands. First Assays on the Silver(I)-Catalyzed Asymmetric Addition of
 Alkynes to Imines.
;
_journal_issue 17
_journal_name_full 'Inorganic chemistry'
_journal_page_first 8794
_journal_page_last 8807
_journal_paper_doi 10.1021/acs.inorgchem.6b01323
_journal_volume 55
_journal_year 2016
_chemical_absolute_configuration ad
_chemical_compound_source synthesis
_chemical_formula_moiety 'C50 H38 Ag N6 O4, B F4, C H2 Cl2'
_chemical_formula_sum 'C51 H40 Ag B Cl2 F4 N6 O4'
_chemical_formula_weight 1066.47
_space_group_crystal_system monoclinic
_space_group_IT_number 4
_space_group_name_Hall 'P 2yb'
_space_group_name_H-M_alt 'P 1 21 1'
_atom_sites_solution_hydrogens geom
_audit_creation_method SHELXL-2014
_cell_angle_alpha 90.000(5)
_cell_angle_beta 95.998(5)
_cell_angle_gamma 90.000(5)
_cell_formula_units_Z 2
_cell_length_a 12.818(5)
_cell_length_b 11.676(5)
_cell_length_c 14.992(5)
_cell_measurement_reflns_used 9387
_cell_measurement_temperature 100(2)
_cell_measurement_theta_max 68.17
_cell_measurement_theta_min 2.96
_cell_volume 2231.5(15)
_computing_cell_refinement 'Bruker SAINT'
_computing_data_collection 'Bruker APEX2'
_computing_data_reduction 'Bruker SAINT  A'
_computing_molecular_graphics 'PLATON (Spek, 2008)'
_computing_publication_material 'WinGX publication routines (Farrugia, 2012'
_computing_structure_refinement 'SHELXL-2014 (Sheldrick, 2014)'
_computing_structure_solution SIR-92
_diffrn_ambient_temperature 100(2)
_diffrn_measured_fraction_theta_full 0.994
_diffrn_measured_fraction_theta_max 0.985
_diffrn_measurement_device_type 'Bruker CCD Smart 6000'
_diffrn_measurement_method '\f and \w scans'
_diffrn_radiation_monochromator 'Incoatec Quazar MX multilayer optics'
_diffrn_radiation_source 'Incoatec I\muS microsource'
_diffrn_radiation_type CuK\a
_diffrn_radiation_wavelength 1.5418
_diffrn_reflns_av_R_equivalents 0.0272
_diffrn_reflns_av_unetI/netI 0.0268
_diffrn_reflns_Laue_measured_fraction_full 0.994
_diffrn_reflns_Laue_measured_fraction_max 0.985
_diffrn_reflns_limit_h_max 15
_diffrn_reflns_limit_h_min -15
_diffrn_reflns_limit_k_max 14
_diffrn_reflns_limit_k_min -14
_diffrn_reflns_limit_l_max 17
_diffrn_reflns_limit_l_min -17
_diffrn_reflns_number 30650
_diffrn_reflns_point_group_measured_fraction_full 0.970
_diffrn_reflns_point_group_measured_fraction_max 0.958
_diffrn_reflns_theta_full 67.000
_diffrn_reflns_theta_max 68.302
_diffrn_reflns_theta_min 2.964
_exptl_absorpt_coefficient_mu 5.340
_exptl_absorpt_correction_T_max 0.6063
_exptl_absorpt_correction_T_min 0.4584
_exptl_absorpt_correction_type multi-scan
_exptl_absorpt_process_details 'SADABS V2012/1 (Bruker AXS Inc.)'
_exptl_crystal_colour colourless
_exptl_crystal_density_diffrn 1.587
_exptl_crystal_description prism
_exptl_crystal_F_000 1084
_exptl_crystal_size_max 0.177
_exptl_crystal_size_mid 0.163
_exptl_crystal_size_min 0.151
_refine_diff_density_max 2.067
_refine_diff_density_min -0.688
_refine_diff_density_rms 0.106
_refine_ls_abs_structure_details
;
 Flack x determined using 3523 quotients [(I+)-(I-)]/[(I+)+(I-)]
 (Parsons, Flack and Wagner, Acta Cryst. B69 (2013) 249-259).
;
_refine_ls_abs_structure_Flack 0.006(4)
_refine_ls_extinction_method none
_refine_ls_goodness_of_fit_ref 1.057
_refine_ls_hydrogen_treatment constr
_refine_ls_matrix_type full
_refine_ls_number_parameters 622
_refine_ls_number_reflns 7824
_refine_ls_number_restraints 1
_refine_ls_restrained_S_all 1.057
_refine_ls_R_factor_all 0.0527
_refine_ls_R_factor_gt 0.0525
_refine_ls_shift/su_max 0.000
_refine_ls_shift/su_mean 0.000
_refine_ls_structure_factor_coef Fsqd
_refine_ls_weighting_details 'w=1/[\s^2^(Fo^2^)+(0.0983P)^2^+2.4337P] where P=(Fo^2^+2Fc^2^)/3'
_refine_ls_weighting_scheme calc
_refine_ls_wR_factor_gt 0.1411
_refine_ls_wR_factor_ref 0.1414
_reflns_Friedel_coverage 0.846
_reflns_Friedel_fraction_full 0.944
_reflns_Friedel_fraction_max 0.927
_reflns_number_gt 7756
_reflns_number_total 7824
_reflns_threshold_expression 'I > 2\s(I)'
_cod_data_source_file ic6b01323_si_001.cif
_cod_data_source_block 9
_cod_original_sg_symbol_H-M 'P 21'
_cod_database_code 4348542
_shelx_space_group_comment
;
The symmetry employed for this shelxl refinement is uniquely defined
by the following loop, which should always be used as a source of
symmetry information in preference to the above space-group names.
They are only intended as comments.
;
_shelxl_version_number 2014-3

loop_
_space_group_symop_operation_xyz
'x, y, z'
'-x, y+1/2, -z'

loop_
_atom_site_label
_atom_site_type_symbol
_atom_site_fract_x
_atom_site_fract_y
_atom_site_fract_z
_atom_site_U_iso_or_equiv
_atom_site_adp_type
_atom_site_occupancy
_atom_site_site_symmetry_order
_atom_site_calc_flag
_atom_site_refinement_flags_posn
_atom_site_refinement_flags_adp
C1 C 0.5578(5) 0.0652(6) 0.0954(4) 0.0391(14) Uani 1 1 d . .
C2 C 0.6118(6) 0.1364(8) 0.0432(5) 0.053(2) Uani 1 1 d . .
H2 H 0.6247 0.2121 0.0603 0.063 Uiso 1 1 calc R U
C3 C 0.6467(6) 0.0948(12) -0.0347(6) 0.069(3) Uani 1 1 d . .
H3 H 0.6829 0.1428 -0.0702 0.083 Uiso 1 1 calc R U
C4 C 0.6284(7) -0.0168(12) -0.0598(6) 0.073(3) Uani 1 1 d . .
H4 H 0.6523 -0.0438 -0.1123 0.088 Uiso 1 1 calc R U
C5 C 0.5749(7) -0.0899(9) -0.0081(5) 0.059(2) Uani 1 1 d . .
H5 H 0.5618 -0.1652 -0.0263 0.071 Uiso 1 1 calc R U
C6 C 0.5406(6) -0.0497(7) 0.0717(5) 0.0447(16) Uani 1 1 d . .
C7 C 0.4816(7) -0.1117(7) 0.1384(5) 0.0502(17) Uani 1 1 d . .
H7A H 0.5202 -0.1786 0.1618 0.060 Uiso 1 1 calc R U
H7B H 0.4131 -0.1357 0.1112 0.060 Uiso 1 1 calc R U
C8 C 0.4713(5) -0.0241(6) 0.2123(5) 0.0386(14) Uani 1 1 d . .
H8 H 0.3984 -0.0176 0.2258 0.046 Uiso 1 1 calc R U
C9 C 0.5132(5) 0.0934(5) 0.1815(4) 0.0352(13) Uani 1 1 d . .
H9 H 0.4570 0.1504 0.1723 0.042 Uiso 1 1 calc R U
C10 C 0.6009(5) 0.0454(6) 0.3094(5) 0.0354(13) Uani 1 1 d . .
C11 C 0.6722(5) 0.0457(6) 0.3936(4) 0.0350(13) Uani 1 1 d . .
C12 C 0.6693(5) -0.0353(6) 0.4600(5) 0.0398(14) Uani 1 1 d . .
H12 H 0.6227 -0.0964 0.4526 0.048 Uiso 1 1 calc R U
C13 C 0.7371(6) -0.0249(7) 0.5386(5) 0.0429(15) Uani 1 1 d . .
H13 H 0.7380 -0.0798 0.5836 0.051 Uiso 1 1 calc R U
C14 C 0.8034(5) 0.0699(6) 0.5482(5) 0.0416(15) Uani 1 1 d . .
H14 H 0.8477 0.0815 0.6006 0.050 Uiso 1 1 calc R U
C15 C 0.8015(5) 0.1461(6) 0.4774(4) 0.0345(13) Uani 1 1 d . .
C16 C 0.8763(5) 0.2450(5) 0.4765(5) 0.0378(15) Uani 1 1 d . .
C17 C 0.9749(6) 0.3835(7) 0.4337(5) 0.0449(16) Uani 1 1 d . .
H17 H 1.0432 0.3776 0.4102 0.054 Uiso 1 1 calc R U
C18 C 0.9844(6) 0.3823(8) 0.5379(6) 0.0509(18) Uani 1 1 d . .
H18 H 1.0567 0.3685 0.5636 0.061 Uiso 1 1 calc R U
C19 C 0.9427(7) 0.4975(8) 0.5686(6) 0.060(2) Uani 1 1 d . .
H19A H 0.8888 0.4862 0.6086 0.072 Uiso 1 1 calc R U
H19B H 0.9989 0.5431 0.5991 0.072 Uiso 1 1 calc R U
C20 C 0.8985(6) 0.5539(8) 0.4829(6) 0.0536(19) Uani 1 1 d . .
C21 C 0.8376(7) 0.6521(8) 0.4745(7) 0.062(2) Uani 1 1 d . .
H21 H 0.8222 0.6929 0.5248 0.074 Uiso 1 1 calc R U
C22 C 0.8020(8) 0.6862(9) 0.3920(9) 0.074(3) Uani 1 1 d . .
H22 H 0.7585 0.7501 0.3849 0.089 Uiso 1 1 calc R U
C23 C 0.8286(10) 0.6277(10) 0.3153(9) 0.087(4) Uani 1 1 d . .
H23 H 0.8052 0.6558 0.2586 0.104 Uiso 1 1 calc R U
C24 C 0.8882(8) 0.5304(8) 0.3228(7) 0.062(2) Uani 1 1 d . .
H24 H 0.9060 0.4914 0.2726 0.074 Uiso 1 1 calc R U
C25 C 0.9207(6) 0.4928(7) 0.4087(5) 0.0465(16) Uani 1 1 d . .
C26 C 0.9009(5) 0.0522(8) 0.1533(6) 0.0504(18) Uani 1 1 d . .
C27 C 0.8542(7) -0.0028(8) 0.2190(8) 0.061(2) Uani 1 1 d . .
H27 H 0.8539 0.0320 0.2748 0.073 Uiso 1 1 calc R U
C28 C 0.8075(9) -0.1083(9) 0.2048(10) 0.083(3) Uani 1 1 d . .
H28 H 0.7771 -0.1444 0.2510 0.099 Uiso 1 1 calc R U
C29 C 0.8059(11) -0.1579(12) 0.1260(10) 0.091(4) Uani 1 1 d . .
H29 H 0.7743 -0.2293 0.1180 0.109 Uiso 1 1 calc R U
C30 C 0.8469(8) -0.1114(9) 0.0583(7) 0.066(3) Uani 1 1 d . .
H30 H 0.8438 -0.1492 0.0035 0.079 Uiso 1 1 calc R U
C31 C 0.8983(8) 0.0024(10) 0.0698(6) 0.073(3) Uani 1 1 d . .
C32 C 0.9399(9) 0.0747(12) 0.0044(9) 0.084(3) Uani 1 1 d . .
H32A H 0.8862 0.0942 -0.0437 0.100 Uiso 1 1 calc R U
H32B H 0.9979 0.0378 -0.0209 0.100 Uiso 1 1 calc R U
C33 C 0.9776(8) 0.1833(12) 0.0595(8) 0.080(3) Uani 1 1 d . .
H33 H 1.0529 0.1967 0.0583 0.096 Uiso 1 1 calc R U
C34 C 0.9472(6) 0.1709(9) 0.1588(6) 0.058(2) Uani 1 1 d . .
H34 H 1.0084 0.1766 0.2036 0.070 Uiso 1 1 calc R U
C35 C 0.8555(5) 0.3148(7) 0.0994(5) 0.0470(18) Uani 1 1 d . .
C36 C 0.7810(5) 0.4103(7) 0.0858(5) 0.0433(15) Uani 1 1 d . .
C37 C 0.7750(6) 0.4841(8) 0.0125(5) 0.0504(19) Uani 1 1 d . .
H37 H 0.8181 0.4742 -0.0330 0.060 Uiso 1 1 calc R U
C38 C 0.7034(6) 0.5720(8) 0.0095(5) 0.0501(19) Uani 1 1 d . .
H38 H 0.6971 0.6220 -0.0390 0.060 Uiso 1 1 calc R U
C39 C 0.6412(6) 0.5866(7) 0.0774(5) 0.0455(16) Uani 1 1 d . .
H39 H 0.5939 0.6470 0.0768 0.055 Uiso 1 1 calc R U
C40 C 0.6514(6) 0.5064(6) 0.1488(4) 0.0405(15) Uani 1 1 d . .
C41 C 0.5861(6) 0.5083(6) 0.2242(5) 0.0390(14) Uani 1 1 d . .
C42 C 0.5077(6) 0.4611(6) 0.3416(5) 0.0417(15) Uani 1 1 d . .
H42 H 0.4554 0.4007 0.3458 0.050 Uiso 1 1 calc R U
C43 C 0.4568(6) 0.5725(6) 0.3019(5) 0.0437(15) Uani 1 1 d . .
H43 H 0.3834 0.5602 0.2784 0.052 Uiso 1 1 calc R U
C44 C 0.4667(6) 0.6654(6) 0.3745(5) 0.0461(16) Uani 1 1 d . .
H44A H 0.4996 0.7339 0.3537 0.055 Uiso 1 1 calc R U
H44B H 0.3986 0.6854 0.3928 0.055 Uiso 1 1 calc R U
C45 C 0.5362(6) 0.6086(6) 0.4513(5) 0.0427(15) Uani 1 1 d . .
C46 C 0.5729(6) 0.6559(8) 0.5344(5) 0.0500(18) Uani 1 1 d . .
H46 H 0.5572 0.7312 0.5480 0.060 Uiso 1 1 calc R U
C47 C 0.6332(7) 0.5884(9) 0.5962(5) 0.057(2) Uani 1 1 d . .
H47 H 0.6592 0.6194 0.6512 0.068 Uiso 1 1 calc R U
C48 C 0.6547(6) 0.4772(9) 0.5773(5) 0.055(2) Uani 1 1 d . .
H48 H 0.6941 0.4329 0.6201 0.066 Uiso 1 1 calc R U
C49 C 0.6185(6) 0.4289(7) 0.4946(5) 0.0477(17) Uani 1 1 d . .
H49 H 0.6347 0.3535 0.4813 0.057 Uiso 1 1 calc R U
C50 C 0.5583(5) 0.4956(6) 0.4331(4) 0.0399(14) Uani 1 1 d . .
C51 C 1.0961(10) -0.1853(14) 0.2116(7) 0.100(5) Uani 1 1 d . .
H51A H 1.0519 -0.1908 0.2601 0.120 Uiso 1 1 calc R U
H51B H 1.0519 -0.1954 0.1555 0.120 Uiso 1 1 calc R U
N1 N 0.5921(5) 0.1265(5) 0.2539(4) 0.0370(13) Uani 1 1 d . .
N2 N 0.7376(4) 0.1364(5) 0.4024(4) 0.0338(11) Uani 1 1 d . .
N3 N 0.9051(4) 0.2847(7) 0.4068(4) 0.0436(12) Uani 1 1 d . .
N4 N 0.8683(4) 0.2571(6) 0.1714(4) 0.0452(15) Uani 1 1 d . .
N5 N 0.7200(5) 0.4214(5) 0.1521(4) 0.0385(12) Uani 1 1 d . .
N6 N 0.5855(5) 0.4285(5) 0.2808(4) 0.0418(14) Uani 1 1 d . .
O1 O 0.9143(4) 0.2883(6) 0.5582(3) 0.0502(12) Uani 1 1 d . .
O2 O 0.5412(4) -0.0491(4) 0.2933(3) 0.0392(10) Uani 1 1 d . .
O3 O 0.9132(4) 0.2897(8) 0.0320(4) 0.075(2) Uani 1 1 d . .
O4 O 0.5224(4) 0.6000(5) 0.2295(3) 0.0443(11) Uani 1 1 d . .
F1 F 1.1691(4) 0.2624(7) 0.3016(3) 0.0771(16) Uani 1 1 d . .
F2 F 1.1428(12) 0.3563(12) 0.1723(8) 0.167(5) Uani 1 1 d . .
F3 F 1.3007(13) 0.3509(18) 0.2574(8) 0.258(12) Uani 1 1 d . .
F4 F 1.2381(6) 0.2037(11) 0.1798(6) 0.136(4) Uani 1 1 d . .
Cl1 Cl 1.1573(2) -0.0419(4) 0.21328(17) 0.0992(12) Uani 1 1 d . .
Cl2 Cl 1.1891(5) -0.2923(6) 0.2228(2) 0.195(4) Uani 1 1 d . .
Ag1 Ag 0.73012(4) 0.27567(5) 0.27455(3) 0.04565(18) Uani 1 1 d . .
B1 B 1.2171(10) 0.2969(14) 0.2275(7) 0.077(4) Uani 1 1 d . .

loop_
_atom_site_aniso_label
_atom_site_aniso_U_11
_atom_site_aniso_U_22
_atom_site_aniso_U_33
_atom_site_aniso_U_23
_atom_site_aniso_U_13
_atom_site_aniso_U_12
C1 0.034(3) 0.046(4) 0.036(3) 0.010(3) -0.002(2) 0.006(3)
C2 0.038(3) 0.070(5) 0.048(4) 0.017(4) -0.008(3) -0.008(3)
C3 0.040(4) 0.114(9) 0.053(5) 0.036(6) 0.004(3) 0.009(5)
C4 0.055(5) 0.122(10) 0.044(4) 0.019(5) 0.008(4) 0.047(6)
C5 0.074(5) 0.067(5) 0.034(4) 0.002(4) -0.001(3) 0.037(4)
C6 0.052(4) 0.044(4) 0.037(4) 0.007(3) 0.000(3) 0.014(3)
C7 0.073(5) 0.035(4) 0.041(4) 0.001(3) 0.002(3) -0.003(3)
C8 0.040(3) 0.035(3) 0.040(4) 0.000(3) 0.003(3) -0.006(3)
C9 0.038(3) 0.026(3) 0.041(3) 0.002(3) 0.000(3) 0.005(2)
C10 0.036(3) 0.029(3) 0.042(3) 0.001(3) 0.010(3) 0.004(3)
C11 0.036(3) 0.033(3) 0.038(3) 0.000(3) 0.013(2) 0.005(3)
C12 0.034(3) 0.041(4) 0.045(4) 0.007(3) 0.006(3) 0.000(3)
C13 0.043(3) 0.045(4) 0.042(4) 0.009(3) 0.011(3) 0.004(3)
C14 0.039(3) 0.050(4) 0.036(3) 0.007(3) 0.005(3) 0.010(3)
C15 0.027(3) 0.038(3) 0.039(3) 0.002(3) 0.005(2) 0.002(2)
C16 0.033(3) 0.039(4) 0.041(4) -0.002(2) 0.002(2) 0.001(2)
C17 0.038(3) 0.050(4) 0.048(4) -0.010(3) 0.010(3) -0.010(3)
C18 0.041(4) 0.062(5) 0.049(4) -0.001(4) -0.002(3) -0.009(3)
C19 0.066(5) 0.063(5) 0.055(5) -0.017(4) 0.017(4) -0.017(4)
C20 0.043(4) 0.051(4) 0.068(5) -0.008(4) 0.011(3) -0.014(3)
C21 0.060(5) 0.047(4) 0.080(6) -0.013(4) 0.016(4) -0.013(4)
C22 0.067(5) 0.045(5) 0.107(8) -0.009(5) -0.012(5) 0.004(4)
C23 0.100(8) 0.063(6) 0.085(7) -0.001(6) -0.045(6) 0.000(6)
C24 0.076(6) 0.047(5) 0.058(5) -0.011(4) -0.017(4) -0.004(4)
C25 0.040(3) 0.042(4) 0.056(4) -0.006(3) -0.003(3) -0.008(3)
C26 0.032(3) 0.063(5) 0.054(4) -0.014(4) -0.008(3) 0.013(3)
C27 0.049(4) 0.045(4) 0.090(7) -0.007(4) 0.009(4) 0.006(3)
C28 0.071(6) 0.049(5) 0.125(10) -0.001(6) -0.001(6) 0.009(5)
C29 0.097(9) 0.076(8) 0.094(9) -0.010(7) -0.017(7) 0.017(7)
C30 0.064(5) 0.062(5) 0.067(6) -0.030(5) -0.013(4) 0.019(4)
C31 0.070(5) 0.090(7) 0.054(5) -0.011(5) -0.009(4) 0.049(6)
C32 0.068(6) 0.102(9) 0.084(7) -0.009(7) 0.019(5) 0.035(6)
C33 0.050(5) 0.107(9) 0.085(7) 0.042(7) 0.015(4) 0.019(5)
C34 0.035(3) 0.079(6) 0.057(5) 0.013(4) -0.010(3) -0.008(4)
C35 0.038(3) 0.070(5) 0.033(3) 0.006(3) 0.001(3) -0.013(3)
C36 0.040(3) 0.054(4) 0.035(3) 0.002(3) -0.002(3) -0.012(3)
C37 0.043(4) 0.081(6) 0.026(3) 0.009(3) -0.002(3) -0.013(4)
C38 0.047(4) 0.070(5) 0.031(3) 0.015(3) -0.009(3) -0.006(4)
C39 0.045(4) 0.054(4) 0.035(3) 0.010(3) -0.010(3) -0.009(3)
C40 0.048(4) 0.042(4) 0.030(3) 0.002(3) -0.003(3) -0.011(3)
C41 0.047(3) 0.035(3) 0.035(3) -0.001(3) 0.003(3) -0.004(3)
C42 0.050(4) 0.036(3) 0.041(4) 0.003(3) 0.010(3) -0.002(3)
C43 0.049(4) 0.045(4) 0.039(3) 0.003(3) 0.007(3) 0.000(3)
C44 0.056(4) 0.035(3) 0.049(4) 0.004(3) 0.013(3) -0.001(3)
C45 0.050(4) 0.041(4) 0.039(3) 0.002(3) 0.012(3) -0.007(3)
C46 0.063(4) 0.053(4) 0.037(4) -0.004(3) 0.017(3) -0.019(4)
C47 0.057(4) 0.075(6) 0.039(4) -0.003(4) 0.010(3) -0.021(4)
C48 0.050(4) 0.079(6) 0.037(4) 0.012(4) 0.003(3) -0.006(4)
C49 0.052(4) 0.047(4) 0.047(4) 0.008(3) 0.018(3) 0.001(3)
C50 0.043(3) 0.046(4) 0.032(3) 0.004(3) 0.013(3) -0.002(3)
C51 0.092(7) 0.154(15) 0.050(5) -0.009(6) -0.007(5) 0.060(9)
N1 0.044(3) 0.032(3) 0.035(3) 0.003(2) 0.002(2) -0.003(2)
N2 0.034(2) 0.032(3) 0.036(3) 0.000(2) 0.007(2) 0.003(2)
N3 0.045(3) 0.044(3) 0.042(3) 0.000(3) 0.008(2) 0.000(3)
N4 0.045(3) 0.044(4) 0.045(3) 0.003(3) -0.006(2) -0.009(3)
N5 0.043(3) 0.041(3) 0.030(3) 0.001(2) -0.001(2) -0.014(2)
N6 0.054(3) 0.037(3) 0.035(3) 0.000(2) 0.007(2) -0.005(3)
O1 0.052(2) 0.059(3) 0.038(2) 0.000(3) -0.0043(18) -0.011(3)
O2 0.048(2) 0.033(2) 0.037(2) 0.0025(19) 0.0059(19) -0.008(2)
O3 0.053(3) 0.113(6) 0.062(3) 0.043(4) 0.024(2) 0.024(4)
O4 0.056(3) 0.038(3) 0.039(3) 0.004(2) 0.004(2) 0.002(2)
F1 0.080(3) 0.098(5) 0.053(3) 0.009(3) 0.008(2) -0.007(4)
F2 0.210(12) 0.162(11) 0.117(8) 0.063(8) -0.032(8) -0.015(9)
F3 0.255(15) 0.42(3) 0.101(7) -0.025(11) 0.029(8) -0.279(19)
F4 0.090(5) 0.221(12) 0.096(6) -0.082(7) 0.007(4) 0.016(6)
Cl1 0.0593(12) 0.188(4) 0.0493(12) 0.0007(17) 0.0028(10) 0.0131(18)
Cl2 0.231(6) 0.294(8) 0.0624(18) 0.019(3) 0.025(2) 0.201(6)
Ag1 0.0655(3) 0.0354(3) 0.0368(3) 0.0037(2) 0.00890(18) -0.0078(3)
B1 0.079(7) 0.108(12) 0.041(5) 0.005(6) -0.011(4) -0.036(8)

loop_
_atom_type_symbol
_atom_type_description
_atom_type_scat_dispersion_real
_atom_type_scat_dispersion_imag
_atom_type_scat_source
C C 0.0181 0.0091 'International Tables Vol C Tables 4.2.6.8 and 6.1.1.4'
H H 0.0000 0.0000 'International Tables Vol C Tables 4.2.6.8 and 6.1.1.4'
N N 0.0311 0.0180 'International Tables Vol C Tables 4.2.6.8 and 6.1.1.4'
O O 0.0492 0.0322 'International Tables Vol C Tables 4.2.6.8 and 6.1.1.4'
F F 0.0727 0.0534 'International Tables Vol C Tables 4.2.6.8 and 6.1.1.4'
Cl Cl 0.3639 0.7018 'International Tables Vol C Tables 4.2.6.8 and 6.1.1.4'
Ag Ag 0.1306 4.2820 'International Tables Vol C Tables 4.2.6.8 and 6.1.1.4'
B B 0.0090 0.0039 'International Tables Vol C Tables 4.2.6.8 and 6.1.1.4'

loop_
_geom_angle_atom_site_label_1
_geom_angle_atom_site_label_2
_geom_angle_atom_site_label_3
_geom_angle
C2 C1 C6 120.6(7)
C2 C1 C9 128.0(7)
C6 C1 C9 111.4(6)
C1 C2 C3 119.6(9)
C1 C2 H2 120.2
C3 C2 H2 120.2
C4 C3 C2 120.3(9)
C4 C3 H3 119.8
C2 C3 H3 119.8
C3 C4 C5 121.0(9)
C3 C4 H4 119.5
C5 C4 H4 119.5
C4 C5 C6 119.4(10)
C4 C5 H5 120.3
C6 C5 H5 120.3
C5 C6 C1 119.0(8)
C5 C6 C7 129.3(8)
C1 C6 C7 111.7(6)
C6 C7 C8 104.4(6)
C6 C7 H7A 110.9
C8 C7 H7A 110.9
C6 C7 H7B 110.9
C8 C7 H7B 110.9
H7A C7 H7B 108.9
O2 C8 C7 112.2(6)
O2 C8 C9 102.8(5)
C7 C8 C9 108.4(6)
O2 C8 H8 111.0
C7 C8 H8 111.0
C9 C8 H8 111.0
N1 C9 C1 113.7(6)
N1 C9 C8 104.3(5)
C1 C9 C8 103.6(5)
N1 C9 H9 111.6
C1 C9 H9 111.6
C8 C9 H9 111.6
N1 C10 O2 119.2(6)
N1 C10 C11 124.6(6)
O2 C10 C11 116.2(6)
N2 C11 C12 122.1(6)
N2 C11 C10 114.0(6)
C12 C11 C10 123.8(6)
C11 C12 C13 119.3(7)
C11 C12 H12 120.3
C13 C12 H12 120.3
C12 C13 C14 118.4(7)
C12 C13 H13 120.8
C14 C13 H13 120.8
C15 C14 C13 118.0(7)
C15 C14 H14 121.0
C13 C14 H14 121.0
N2 C15 C14 123.7(6)
N2 C15 C16 113.4(6)
C14 C15 C16 122.8(6)
N3 C16 O1 120.6(6)
N3 C16 C15 123.0(6)
O1 C16 C15 116.3(6)
C25 C17 N3 110.3(6)
C25 C17 C18 104.3(6)
N3 C17 C18 104.3(6)
C25 C17 H17 112.5
N3 C17 H17 112.5
C18 C17 H17 112.5
O1 C18 C19 110.6(6)
O1 C18 C17 103.3(6)
C19 C18 C17 107.5(7)
O1 C18 H18 111.7
C19 C18 H18 111.7
C17 C18 H18 111.7
C20 C19 C18 103.8(7)
C20 C19 H19A 111.0
C18 C19 H19A 111.0
C20 C19 H19B 111.0
C18 C19 H19B 111.0
H19A C19 H19B 109.0
C25 C20 C21 121.3(9)
C25 C20 C19 111.8(8)
C21 C20 C19 126.8(9)
C22 C21 C20 117.8(9)
C22 C21 H21 121.1
C20 C21 H21 121.1
C21 C22 C23 121.6(9)
C21 C22 H22 119.2
C23 C22 H22 119.2
C24 C23 C22 121.0(10)
C24 C23 H23 119.5
C22 C23 H23 119.5
C23 C24 C25 116.9(10)
C23 C24 H24 121.5
C25 C24 H24 121.5
C20 C25 C24 121.3(8)
C20 C25 C17 112.0(7)
C24 C25 C17 126.6(8)
C27 C26 C31 119.1(10)
C27 C26 C34 126.4(8)
C31 C26 C34 114.2(9)
C26 C27 C28 121.7(11)
C26 C27 H27 119.2
C28 C27 H27 119.2
C29 C28 C27 120.0(14)
C29 C28 H28 120.0
C27 C28 H28 120.0
C30 C29 C28 123.0(13)
C30 C29 H29 118.5
C28 C29 H29 118.5
C29 C30 C31 119.3(10)
C29 C30 H30 120.3
C31 C30 H30 120.3
C26 C31 C32 113.3(11)
C26 C31 C30 116.9(11)
C32 C31 C30 129.6(10)
C31 C32 C33 103.4(9)
C31 C32 H32A 111.1
C33 C32 H32A 111.1
C31 C32 H32B 111.1
C33 C32 H32B 111.1
H32A C32 H32B 109.0
O3 C33 C32 112.9(9)
O3 C33 C34 98.6(8)
C32 C33 C34 109.3(9)
O3 C33 H33 111.8
C32 C33 H33 111.8
C34 C33 H33 111.8
N4 C34 C26 111.6(6)
N4 C34 C33 107.6(7)
C26 C34 C33 99.6(9)
N4 C34 H34 112.4
C26 C34 H34 112.4
C33 C34 H34 112.4
N4 C35 O3 119.5(8)
N4 C35 C36 123.1(7)
O3 C35 C36 117.4(7)
N5 C36 C37 122.7(8)
N5 C36 C35 113.1(6)
C37 C36 C35 124.2(7)
C38 C37 C36 118.0(7)
C38 C37 H37 121.0
C36 C37 H37 121.0
C39 C38 C37 120.5(7)
C39 C38 H38 119.7
C37 C38 H38 119.7
C38 C39 C40 117.7(8)
C38 C39 H39 121.1
C40 C39 H39 121.1
N5 C40 C39 122.2(7)
N5 C40 C41 114.2(6)
C39 C40 C41 123.6(7)
N6 C41 O4 120.0(7)
N6 C41 C40 123.2(7)
O4 C41 C40 116.8(6)
N6 C42 C50 112.2(6)
N6 C42 C43 105.4(5)
C50 C42 C43 104.4(6)
N6 C42 H42 111.5
C50 C42 H42 111.5
C43 C42 H42 111.5
O4 C43 C44 110.9(6)
O4 C43 C42 102.4(5)
C44 C43 C42 108.8(6)
O4 C43 H43 111.4
C44 C43 H43 111.4
C42 C43 H43 111.4
C45 C44 C43 103.1(6)
C45 C44 H44A 111.2
C43 C44 H44A 111.2
C45 C44 H44B 111.2
C43 C44 H44B 111.2
H44A C44 H44B 109.1
C50 C45 C46 119.7(7)
C50 C45 C44 112.3(6)
C46 C45 C44 127.9(7)
C47 C46 C45 118.9(8)
C47 C46 H46 120.6
C45 C46 H46 120.6
C48 C47 C46 120.8(8)
C48 C47 H47 119.6
C46 C47 H47 119.6
C47 C48 C49 120.9(8)
C47 C48 H48 119.5
C49 C48 H48 119.5
C50 C49 C48 118.4(8)
C50 C49 H49 120.8
C48 C49 H49 120.8
C49 C50 C45 121.2(7)
C49 C50 C42 127.9(7)
C45 C50 C42 110.9(6)
Cl2 C51 Cl1 111.5(8)
Cl2 C51 H51A 109.3
Cl1 C51 H51A 109.3
Cl2 C51 H51B 109.3
Cl1 C51 H51B 109.3
H51A C51 H51B 108.0
C10 N1 C9 107.5(6)
C10 N1 Ag1 115.7(5)
C9 N1 Ag1 135.2(4)
C15 N2 C11 118.3(6)
C15 N2 Ag1 124.3(4)
C11 N2 Ag1 117.4(4)
C16 N3 C17 106.6(6)
C35 N4 C34 106.6(7)
C35 N4 Ag1 116.6(5)
C34 N4 Ag1 134.0(5)
C40 N5 C36 118.9(6)
C40 N5 Ag1 121.5(5)
C36 N5 Ag1 119.5(5)
C41 N6 C42 106.1(6)
C41 N6 Ag1 115.6(5)
C42 N6 Ag1 137.5(5)
C16 O1 C18 104.9(5)
C10 O2 C8 105.7(5)
C35 O3 C33 107.3(7)
C41 O4 C43 105.3(5)
N1 Ag1 N4 114.1(2)
N1 Ag1 N5 113.94(18)
N4 Ag1 N5 65.6(2)
N1 Ag1 N2 67.01(18)
N4 Ag1 N2 116.56(19)
N5 Ag1 N2 177.31(19)
N1 Ag1 N6 89.12(18)
N4 Ag1 N6 130.2(2)
N5 Ag1 N6 64.7(2)
N2 Ag1 N6 113.00(18)
F3 B1 F4 112.2(15)
F3 B1 F2 117.4(16)
F4 B1 F2 104.6(10)
F3 B1 F1 106.7(9)
F4 B1 F1 108.8(12)
F2 B1 F1 106.9(12)

loop_
_geom_bond_atom_site_label_1
_geom_bond_atom_site_label_2
_geom_bond_distance
C1 C2 1.377(11)
C1 C6 1.400(11)
C1 C9 1.501(10)
C2 C3 1.382(15)
C2 H2 0.9300
C3 C4 1.370(18)
C3 H3 0.9300
C4 C5 1.382(16)
C4 H4 0.9300
C5 C6 1.398(11)
C5 H5 0.9300
C6 C7 1.501(11)
C7 C8 1.524(10)
C7 H7A 0.9700
C7 H7B 0.9700
C8 O2 1.462(8)
C8 C9 1.561(9)
C8 H8 0.9800
C9 N1 1.457(9)
C9 H9 0.9800
C10 N1 1.257(9)
C10 O2 1.351(8)
C10 C11 1.479(10)
C11 N2 1.349(9)
C11 C12 1.376(10)
C12 C13 1.393(10)
C12 H12 0.9300
C13 C14 1.394(11)
C13 H13 0.9300
C14 C15 1.383(10)
C14 H14 0.9300
C15 N2 1.325(9)
C15 C16 1.502(9)
C16 N3 1.234(9)
C16 O1 1.368(8)
C17 C25 1.482(11)
C17 N3 1.489(10)
C17 C18 1.553(11)
C17 H17 0.9800
C18 O1 1.470(10)
C18 C19 1.536(13)
C18 H18 0.9800
C19 C20 1.502(14)
C19 H19A 0.9700
C19 H19B 0.9700
C20 C25 1.376(12)
C20 C21 1.385(14)
C21 C22 1.335(16)
C21 H21 0.9300
C22 C23 1.410(19)
C22 H22 0.9300
C23 C24 1.367(16)
C23 H23 0.9300
C24 C25 1.383(13)
C24 H24 0.9300
C26 C27 1.366(14)
C26 C31 1.378(13)
C26 C34 1.507(13)
C27 C28 1.376(15)
C27 H27 0.9300
C28 C29 1.314(19)
C28 H28 0.9300
C29 C30 1.309(19)
C29 H29 0.9300
C30 C31 1.484(17)
C30 H30 0.9300
C31 C32 1.438(18)
C32 C33 1.562(19)
C32 H32A 0.9700
C32 H32B 0.9700
C33 O3 1.525(13)
C33 C34 1.583(14)
C33 H33 0.9800
C34 N4 1.453(12)
C34 H34 0.9800
C35 N4 1.268(10)
C35 O3 1.346(10)
C35 C36 1.469(12)
C36 N5 1.334(10)
C36 C37 1.392(11)
C37 C38 1.375(13)
C37 H37 0.9300
C38 C39 1.367(12)
C38 H38 0.9300
C39 C40 1.417(10)
C39 H39 0.9300
C40 N5 1.324(10)
C40 C41 1.476(10)
C41 N6 1.261(10)
C41 O4 1.354(9)
C42 N6 1.470(10)
C42 C50 1.509(10)
C42 C43 1.547(10)
C42 H42 0.9800
C43 O4 1.477(9)
C43 C44 1.532(11)
C43 H43 0.9800
C44 C45 1.531(11)
C44 H44A 0.9700
C44 H44B 0.9700
C45 C50 1.383(11)
C45 C46 1.398(11)
C46 C47 1.388(13)
C46 H46 0.9300
C47 C48 1.363(14)
C47 H47 0.9300
C48 C49 1.397(12)
C48 H48 0.9300
C49 C50 1.380(11)
C49 H49 0.9300
C51 Cl2 1.724(12)
C51 Cl1 1.848(18)
C51 H51A 0.9700
C51 H51B 0.9700
N1 Ag1 2.479(6)
N2 Ag1 2.508(6)
N4 Ag1 2.479(6)
N5 Ag1 2.496(6)
N6 Ag1 2.581(7)
F1 B1 1.384(13)
F2 B1 1.381(18)
F3 B1 1.284(15)
F4 B1 1.344(18)

loop_
_geom_torsion_atom_site_label_1
_geom_torsion_atom_site_label_2
_geom_torsion_atom_site_label_3
_geom_torsion_atom_site_label_4
_geom_torsion
C6 C1 C2 C3 1.8(10)
C9 C1 C2 C3 -179.8(7)
C1 C2 C3 C4 -0.4(11)
C2 C3 C4 C5 0.0(13)
C3 C4 C5 C6 -1.1(12)
C4 C5 C6 C1 2.5(11)
C4 C5 C6 C7 180.0(8)
C2 C1 C6 C5 -2.9(10)
C9 C1 C6 C5 178.5(6)
C2 C1 C6 C7 179.2(6)
C9 C1 C6 C7 0.6(8)
C5 C6 C7 C8 177.7(7)
C1 C6 C7 C8 -4.7(8)
C6 C7 C8 O2 -106.1(6)
C6 C7 C8 C9 6.8(8)
C2 C1 C9 N1 -62.3(9)
C6 C1 C9 N1 116.2(6)
C2 C1 C9 C8 -174.9(6)
C6 C1 C9 C8 3.6(7)
O2 C8 C9 N1 -6.7(7)
C7 C8 C9 N1 -125.7(6)
O2 C8 C9 C1 112.6(5)
C7 C8 C9 C1 -6.4(7)
N1 C10 C11 N2 -7.2(9)
O2 C10 C11 N2 173.6(5)
N1 C10 C11 C12 169.5(7)
O2 C10 C11 C12 -9.6(9)
N2 C11 C12 C13 -0.9(10)
C10 C11 C12 C13 -177.4(6)
C11 C12 C13 C14 1.9(10)
C12 C13 C14 C15 -2.7(10)
C13 C14 C15 N2 2.5(10)
C13 C14 C15 C16 -174.2(6)
N2 C15 C16 N3 -26.6(9)
C14 C15 C16 N3 150.4(7)
N2 C15 C16 O1 155.2(6)
C14 C15 C16 O1 -27.8(9)
C25 C17 C18 O1 112.3(6)
N3 C17 C18 O1 -3.4(8)
C25 C17 C18 C19 -4.7(8)
N3 C17 C18 C19 -120.4(7)
O1 C18 C19 C20 -105.1(7)
C17 C18 C19 C20 7.1(8)
C18 C19 C20 C25 -7.2(9)
C18 C19 C20 C21 169.7(8)
C25 C20 C21 C22 -0.6(13)
C19 C20 C21 C22 -177.2(9)
C20 C21 C22 C23 -2.7(15)
C21 C22 C23 C24 3.1(18)
C22 C23 C24 C25 0.0(17)
C21 C20 C25 C24 3.7(12)
C19 C20 C25 C24 -179.3(8)
C21 C20 C25 C17 -172.6(7)
C19 C20 C25 C17 4.5(9)
C23 C24 C25 C20 -3.2(14)
C23 C24 C25 C17 172.4(9)
N3 C17 C25 C20 111.7(7)
C18 C17 C25 C20 0.3(8)
N3 C17 C25 C24 -64.2(10)
C18 C17 C25 C24 -175.7(8)
C31 C26 C27 C28 2.0(13)
C34 C26 C27 C28 175.2(8)
C26 C27 C28 C29 -0.9(15)
C27 C28 C29 C30 -0.3(18)
C28 C29 C30 C31 0.3(17)
C27 C26 C31 C32 173.5(8)
C34 C26 C31 C32 -0.5(10)
C27 C26 C31 C30 -1.9(11)
C34 C26 C31 C30 -175.9(7)
C29 C30 C31 C26 0.8(13)
C29 C30 C31 C32 -173.7(11)
C26 C31 C32 C33 2.8(10)
C30 C31 C32 C33 177.5(8)
C31 C32 C33 O3 -112.6(9)
C31 C32 C33 C34 -3.9(10)
C27 C26 C34 N4 -62.1(10)
C31 C26 C34 N4 111.4(8)
C27 C26 C34 C33 -175.5(8)
C31 C26 C34 C33 -2.0(8)
O3 C33 C34 N4 5.2(10)
C32 C33 C34 N4 -112.9(8)
O3 C33 C34 C26 121.6(8)
C32 C33 C34 C26 3.6(9)
N4 C35 C36 N5 -7.4(10)
O3 C35 C36 N5 173.6(7)
N4 C35 C36 C37 171.4(7)
O3 C35 C36 C37 -7.7(11)
N5 C36 C37 C38 0.4(11)
C35 C36 C37 C38 -178.2(7)
C36 C37 C38 C39 0.8(12)
C37 C38 C39 C40 -1.7(11)
C38 C39 C40 N5 1.6(10)
C38 C39 C40 C41 -177.0(7)
N5 C40 C41 N6 -8.6(10)
C39 C40 C41 N6 170.1(7)
N5 C40 C41 O4 173.2(6)
C39 C40 C41 O4 -8.0(10)
N6 C42 C43 O4 -7.8(7)
C50 C42 C43 O4 110.6(6)
N6 C42 C43 C44 -125.2(6)
C50 C42 C43 C44 -6.8(7)
O4 C43 C44 C45 -105.0(6)
C42 C43 C44 C45 6.9(7)
C43 C44 C45 C50 -4.7(8)
C43 C44 C45 C46 178.4(7)
C50 C45 C46 C47 1.5(10)
C44 C45 C46 C47 178.3(7)
C45 C46 C47 C48 -1.3(11)
C46 C47 C48 C49 1.3(12)
C47 C48 C49 C50 -1.5(11)
C48 C49 C50 C45 1.7(11)
C48 C49 C50 C42 -177.6(7)
C46 C45 C50 C49 -1.7(10)
C44 C45 C50 C49 -179.0(6)
C46 C45 C50 C42 177.7(6)
C44 C45 C50 C42 0.4(8)
N6 C42 C50 C49 -63.0(9)
C43 C42 C50 C49 -176.7(7)
N6 C42 C50 C45 117.7(7)
C43 C42 C50 C45 4.0(7)
O2 C10 N1 C9 0.0(8)
C11 C10 N1 C9 -179.1(6)
O2 C10 N1 Ag1 -167.8(4)
C11 C10 N1 Ag1 13.1(8)
C1 C9 N1 C10 -107.8(7)
C8 C9 N1 C10 4.4(7)
C1 C9 N1 Ag1 56.6(8)
C8 C9 N1 Ag1 168.7(5)
C14 C15 N2 C11 -1.5(9)
C16 C15 N2 C11 175.5(5)
C14 C15 N2 Ag1 178.7(5)
C16 C15 N2 Ag1 -4.4(7)
C12 C11 N2 C15 0.7(9)
C10 C11 N2 C15 177.4(5)
C12 C11 N2 Ag1 -179.5(5)
C10 C11 N2 Ag1 -2.7(6)
O1 C16 N3 C17 -4.0(9)
C15 C16 N3 C17 177.9(6)
C25 C17 N3 C16 -107.1(7)
C18 C17 N3 C16 4.4(8)
O3 C35 N4 C34 -1.3(10)
C36 C35 N4 C34 179.7(7)
O3 C35 N4 Ag1 -165.0(6)
C36 C35 N4 Ag1 16.0(9)
C26 C34 N4 C35 -111.2(8)
C33 C34 N4 C35 -2.9(9)
C26 C34 N4 Ag1 48.4(9)
C33 C34 N4 Ag1 156.7(6)
C39 C40 N5 C36 -0.5(10)
C41 C40 N5 C36 178.3(6)
C39 C40 N5 Ag1 -176.9(5)
C41 C40 N5 Ag1 1.9(7)
C37 C36 N5 C40 -0.6(10)
C35 C36 N5 C40 178.2(6)
C37 C36 N5 Ag1 175.9(5)
C35 C36 N5 Ag1 -5.3(7)
O4 C41 N6 C42 0.4(9)
C40 C41 N6 C42 -177.7(6)
O4 C41 N6 Ag1 -171.5(5)
C40 C41 N6 Ag1 10.4(9)
C50 C42 N6 C41 -108.2(7)
C43 C42 N6 C41 4.9(8)
C50 C42 N6 Ag1 61.0(9)
C43 C42 N6 Ag1 174.1(5)
N3 C16 O1 C18 1.6(9)
C15 C16 O1 C18 179.9(6)
C19 C18 O1 C16 116.2(7)
C17 C18 O1 C16 1.5(7)
N1 C10 O2 C8 -4.7(8)
C11 C10 O2 C8 174.5(5)
C7 C8 O2 C10 123.0(6)
C9 C8 O2 C10 6.7(6)
N4 C35 O3 C33 5.0(11)
C36 C35 O3 C33 -175.9(8)
C32 C33 O3 C35 109.5(9)
C34 C33 O3 C35 -5.7(10)
N6 C41 O4 C43 -5.8(9)
C40 C41 O4 C43 172.4(6)
C44 C43 O4 C41 123.8(6)
C42 C43 O4 C41 7.9(7)
